data_4130199
loop_
_publ_author_name
'Kiyota, Yasuhiro'
'Kadoya, Tomofumi'
'Yamamoto, Kaoru'
'Iijima, Kodai'
'Higashino, Toshiki'
'Kawamoto, Tadashi'
'Takimiya, Kazuo'
'Mori, Takehiko'

_publ_section_title
;
 Benzothienobenzothiophene-Based Molecular Conductors: High Conductivity,
 Large Thermoelectric Power Factor, and One-Dimensional Instability.
;
_journal_issue 11
_journal_name_full 'Journal of the American Chemical Society'
_journal_page_first 3920
_journal_page_last 3925
_journal_paper_doi 10.1021/jacs.6b01213
_journal_volume 138
_journal_year 2016
_chemical_formula_moiety 'C28 H16 F6 S4 Sb'
_chemical_formula_sum 'C28 H16 F6 S4 Sb'
_chemical_formula_weight 716.41
_space_group_IT_number 114
_space_group_name_Hall 'P -4 2n'
_space_group_name_H-M_alt 'P -4 21 c'
_symmetry_cell_setting tetragonal
_symmetry_Int_Tables_number 114
_symmetry_space_group_name_Hall 'P -4 2n'
_symmetry_space_group_name_H-M 'P -4 21 c'
_atom_sites_solution_hydrogens geom
_atom_sites_solution_primary direct
_atom_sites_solution_secondary difmap
_cell_angle_alpha 90.0000
_cell_angle_beta 90.0000
_cell_angle_gamma 90.0000
_cell_formula_units_Z 2
_cell_length_a 13.7406(18)
_cell_length_b 13.7406(18)
_cell_length_c 6.744(3)
_cell_measurement_reflns_used 24
_cell_measurement_temperature 293
_cell_measurement_theta_max 16.60
_cell_measurement_theta_min 14.71
_cell_volume 1273.3(6)
_computing_cell_refinement WinAFC
_computing_data_collection WinAFC
_computing_data_reduction WinAFC
_computing_molecular_graphics 'CrystalStructure 4.0'
_computing_publication_material 'CrystalStructure 4.0 (Rigaku, 2010)'
_computing_structure_refinement 'SHELXL97 (Sheldrick, 2008)'
_computing_structure_solution 'Il Milione (Burla, et al., 2007)'
_diffrn_ambient_temperature 293
_diffrn_measured_fraction_theta_full 0.999
_diffrn_measured_fraction_theta_max 0.999
_diffrn_measurement_device_type 'Rigaku AFC7R'
_diffrn_measurement_method \w-2\q
_diffrn_radiation_type 'Mo K\a'
_diffrn_radiation_wavelength 0.71069
_diffrn_reflns_av_R_equivalents 0.0244
_diffrn_reflns_limit_h_max 13
_diffrn_reflns_limit_h_min 0
_diffrn_reflns_limit_k_max 10
_diffrn_reflns_limit_k_min -19
_diffrn_reflns_limit_l_max 9
_diffrn_reflns_limit_l_min -4
_diffrn_reflns_number 1466
_diffrn_reflns_theta_full 29.99
_diffrn_reflns_theta_max 29.98
_diffrn_standards_decay_% -0.959
_diffrn_standards_interval_count 150
_diffrn_standards_number 3
_exptl_absorpt_coefficient_mu 1.473
_exptl_absorpt_correction_T_max 0.889
_exptl_absorpt_correction_T_min 0.823
_exptl_absorpt_correction_type psi-scan
_exptl_absorpt_process_details '(North, Phillips & Mathews, 1968)'
_exptl_crystal_colour black
_exptl_crystal_density_diffrn 1.868
_exptl_crystal_density_method 'not measured'
_exptl_crystal_description needle
_exptl_crystal_F_000 706.00
_exptl_crystal_size_max 0.320
_exptl_crystal_size_mid 0.100
_exptl_crystal_size_min 0.080
_refine_diff_density_max 0.400
_refine_diff_density_min -0.520
_refine_ls_abs_structure_details 'Flack, H. D. (1983), Acta Cryst. A39, 876-881.  89 Friedel Pairs'
_refine_ls_abs_structure_Flack 1.03(6)
_refine_ls_extinction_method none
_refine_ls_goodness_of_fit_ref 1.275
_refine_ls_hydrogen_treatment constr
_refine_ls_number_parameters 89
_refine_ls_number_reflns 1164
_refine_ls_number_restraints 0
_refine_ls_R_factor_gt 0.0404
_refine_ls_shift/su_max 0.000
_refine_ls_structure_factor_coef Fsqd
_refine_ls_weighting_details 'w = 1/[\s^2^(Fo^2^)+(0.0100P)^2^+0.2488P] where P=(Fo^2^+2Fc^2^)/3'
_refine_ls_weighting_scheme calc
_refine_ls_wR_factor_ref 0.0737
_reflns_number_gt 729
_reflns_number_total 1164
_reflns_threshold_expression F^2^>2.0\s(F^2^)
_cod_data_source_file ja6b01213_si_008.cif
_cod_data_source_block
;
;
_cod_original_cell_volume 1273.3(5)
_cod_database_code 4130199

loop_
_symmetry_equiv_pos_site_id
_symmetry_equiv_pos_as_xyz
1 +X,+Y,+Z
2 +Y,-X,-Z
3 -X,-Y,+Z
4 -Y,+X,-Z
5 1/2-X,1/2+Y,1/2-Z
6 1/2-Y,1/2-X,1/2+Z
7 1/2+X,1/2-Y,1/2-Z
8 1/2+Y,1/2+X,1/2+Z

loop_
_atom_site_label
_atom_site_type_symbol
_atom_site_fract_x
_atom_site_fract_y
_atom_site_fract_z
_atom_site_U_iso_or_equiv
_atom_site_adp_type
_atom_site_occupancy
_atom_site_symmetry_multiplicity
_atom_site_calc_flag
_atom_site_refinement_flags
Sb1 Sb 0.5000 0.5000 0.0000 0.0419(3) Uani 1.0 2 d .
S1 S 0.85292(12) 0.53976(11) 0.0940(3) 0.0333(4) Uani 1.0 8 d .
F1 F 0.6303(3) 0.5383(3) 0.0002(9) 0.0846(15) Uani 1.0 8 d .
F2 F 0.5000 0.5000 0.2737(8) 0.119(3) Uani 1.0 4 d .
C1 C 1.1092(5) 0.7863(5) 0.0937(11) 0.0451(19) Uani 1.0 8 d .
C2 C 1.0289(5) 0.7258(5) 0.0936(9) 0.0384(17) Uani 1.0 8 d .
C3 C 1.0461(5) 0.6248(5) 0.0952(9) 0.0304(15) Uani 1.0 8 d .
C4 C 0.9782(4) 0.5461(4) 0.0966(8) 0.0318(15) Uani 1.0 8 d .
C5 C 0.8573(5) 0.4114(4) 0.0950(11) 0.0303(15) Uani 1.0 8 d .
C6 C 0.7788(5) 0.3490(5) 0.0951(10) 0.0387(16) Uani 1.0 8 d .
C7 C 0.7980(5) 0.2501(5) 0.0937(10) 0.0441(18) Uani 1.0 8 d .
H1 H 1.1000 0.8534 0.0938 0.0541 Uiso 1.0 8 calc R
H2 H 0.9660 0.7508 0.0926 0.0461 Uiso 1.0 8 calc R
H6 H 0.7153 0.3725 0.0960 0.0465 Uiso 1.0 8 calc R
H7 H 0.7460 0.2069 0.0928 0.0529 Uiso 1.0 8 calc R

loop_
_atom_site_aniso_label
_atom_site_aniso_U_11
_atom_site_aniso_U_22
_atom_site_aniso_U_33
_atom_site_aniso_U_12
_atom_site_aniso_U_13
_atom_site_aniso_U_23
Sb1 0.0320(3) 0.0320(3) 0.0616(6) 0.0000 0.0000 0.0000
S1 0.0280(9) 0.0336(9) 0.0385(10) 0.0045(8) -0.0013(9) -0.0013(9)
F1 0.033(2) 0.049(3) 0.172(5) -0.0053(16) 0.008(4) 0.012(4)
F2 0.155(8) 0.137(7) 0.065(4) -0.051(13) 0.0000 0.0000
C1 0.062(5) 0.023(4) 0.050(5) -0.004(4) 0.001(5) -0.004(4)
C2 0.045(5) 0.031(4) 0.040(4) 0.008(3) 0.002(4) 0.003(4)
C3 0.036(4) 0.031(4) 0.024(4) 0.004(3) 0.003(4) 0.002(4)
C4 0.033(4) 0.035(4) 0.027(3) 0.002(3) -0.000(3) 0.001(3)
C5 0.038(4) 0.024(4) 0.029(4) 0.005(3) -0.003(4) 0.003(4)
C6 0.028(4) 0.048(5) 0.040(4) -0.001(4) -0.007(4) 0.002(4)
C7 0.045(5) 0.036(4) 0.051(5) -0.014(4) -0.006(4) 0.002(4)

loop_
_atom_type_symbol
_atom_type_description
_atom_type_scat_dispersion_real
_atom_type_scat_dispersion_imag
_atom_type_scat_source
C C 0.0033 0.0016
;
International Tables for Crystallography
(1992, Vol. C, Tables 4.2.6.8 and 6.1.1.4)
;
H H 0.0000 0.0000
;
International Tables for Crystallography
(1992, Vol. C, Table 6.1.1.4)
;
S S 0.1246 0.1234
;
International Tables for Crystallography
(1992, Vol. C, Tables 4.2.6.8 and 6.1.1.4)
;
Sb Sb -0.5866 1.5461
;
International Tables for Crystallography
(1992, Vol. C, Tables 4.2.6.8 and 6.1.1.4)
;
F F 0.0171 0.0103
;
International Tables for Crystallography
(1992, Vol. C, Tables 4.2.6.8 and 6.1.1.4)
;

loop_
_geom_angle_atom_site_label_1
_geom_angle_atom_site_label_2
_geom_angle_atom_site_label_3
_geom_angle
_geom_angle_publ_flag
_geom_angle_site_symmetry_1
_geom_angle_site_symmetry_3
F1 Sb1 F1 90.00(15) yes . 2_565
F1 Sb1 F1 179.9(3) yes . 3_665
F1 Sb1 F1 90.00(15) yes . 4_655
F1 Sb1 F2 89.95(19) yes . .
F1 Sb1 F2 90.05(19) yes . 2_565
F1 Sb1 F1 90.00(15) yes 2_565 3_665
F1 Sb1 F1 179.9(3) yes 2_565 4_655
F1 Sb1 F2 90.05(19) yes 2_565 .
F1 Sb1 F2 89.95(19) yes 2_565 2_565
F1 Sb1 F1 90.00(15) yes 3_665 4_655
F1 Sb1 F2 89.95(19) yes 3_665 .
F1 Sb1 F2 90.05(19) yes 3_665 2_565
F1 Sb1 F2 90.05(19) yes 4_655 .
F1 Sb1 F2 89.95(19) yes 4_655 2_565
F2 Sb1 F2 180.000 yes . 2_565
C4 S1 C5 90.9(3) yes . .
C2 C1 C7 121.5(6) yes . 3_765
C1 C2 C3 117.3(6) yes . .
C2 C3 C4 129.6(6) yes . .
C2 C3 C5 120.2(6) yes . 3_765
C4 C3 C5 110.2(5) yes . 3_765
S1 C4 C3 133.6(5) yes . .
S1 C4 C4 112.4(4) yes . 3_765
C3 C4 C4 113.9(5) yes . 3_765
S1 C5 C3 112.5(5) yes . 3_765
S1 C5 C6 126.5(5) yes . .
C3 C5 C6 120.9(6) yes 3_765 .
C5 C6 C7 117.4(6) yes . .
C1 C7 C6 122.5(6) yes 3_765 .
C2 C1 H1 119.240 no . .
C7 C1 H1 119.240 no 3_765 .
C1 C2 H2 121.329 no . .
C3 C2 H2 121.329 no . .
C5 C6 H6 121.271 no . .
C7 C6 H6 121.280 no . .
C1 C7 H7 118.756 no 3_765 .
C6 C7 H7 118.751 no . .

loop_
_geom_bond_atom_site_label_1
_geom_bond_atom_site_label_2
_geom_bond_distance
_geom_bond_publ_flag
_geom_bond_site_symmetry_2
Sb1 F1 1.866(4) yes .
Sb1 F1 1.866(4) yes 2_565
Sb1 F1 1.866(4) yes 3_665
Sb1 F1 1.866(4) yes 4_655
Sb1 F2 1.846(6) yes .
Sb1 F2 1.846(6) yes 2_565
S1 C4 1.723(6) yes .
S1 C5 1.764(6) yes .
C1 C2 1.382(9) yes .
C1 C7 1.370(10) yes 3_765
C2 C3 1.407(9) yes .
C3 C4 1.429(8) yes .
C3 C5 1.418(9) yes 3_765
C4 C4 1.401(8) yes 3_765
C5 C6 1.379(9) yes .
C6 C7 1.384(10) yes .
C1 H1 0.930 no .
C2 H2 0.930 no .
C6 H6 0.930 no .
C7 H7 0.930 no .

loop_
_geom_contact_atom_site_label_1
_geom_contact_atom_site_label_2
_geom_contact_distance
_geom_contact_publ_flag
_geom_contact_site_symmetry_2
S1 C2 3.518(7) no .
C1 C5 2.756(9) no 3_765
C2 C6 2.836(9) no 3_765
C3 C7 2.746(9) no 3_765
S1 F1 3.124(4) no .
S1 C3 3.578(7) no 6_664
S1 C3 3.593(7) no 6_665
F1 S1 3.124(4) no .
F1 C1 3.596(9) no 6_664
F1 C2 3.504(8) no 6_664
F1 C6 3.366(8) no .
F1 C6 3.379(7) no 4_655
F2 F2 3.052(8) no 2_566
F2 C1 3.416(7) no 5_645
F2 C1 3.416(7) no 7_465
C1 F1 3.596(9) no 6_665
C1 F2 3.416(7) no 5_655
C1 C6 3.527(10) no 6_664
C1 C6 3.544(10) no 6_665
C2 F1 3.504(8) no 6_665
C3 S1 3.593(7) no 6_664
C3 S1 3.578(7) no 6_665
C3 C5 3.432(10) no 6_664
C3 C5 3.429(10) no 6_665
C4 C4 3.405(8) no 6_664
C4 C4 3.405(8) no 6_665
C5 C3 3.429(10) no 6_664
C5 C3 3.432(10) no 6_665
C5 C5 3.532(10) no 8_544
C5 C5 3.532(10) no 8_545
C6 F1 3.366(8) no .
C6 F1 3.379(7) no 2_565
C6 C1 3.544(10) no 6_664
C6 C1 3.527(10) no 6_665
C6 C7 3.475(10) no 8_544
C6 C7 3.458(10) no 8_545
C7 C6 3.458(10) no 8_544
C7 C6 3.475(10) no 8_545
C7 C7 3.498(10) no 8_544
C7 C7 3.498(10) no 8_545
S1 H2 3.2895 no .
S1 H6 2.9769 no .
C1 H6 3.2527 no 3_765
C2 H7 3.2288 no 3_765
C3 H1 3.2270 no .
C3 H6 3.2795 no 3_765
C4 H2 2.8178 no .
C5 H2 3.2963 no 3_765
C5 H7 3.2004 no .
C6 H1 3.2420 no 3_765
C7 H2 3.2430 no 3_765
H1 H2 2.3198 no .
H1 H7 2.2719 no 3_765
H6 H7 2.3144 no .
Sb1 H6 3.4987 no .
Sb1 H6 3.4987 no 2_565
Sb1 H6 3.4987 no 3_665
Sb1 H6 3.4987 no 4_655
S1 H7 3.2083 no 4_655
S1 H7 3.4029 no 5_655
F1 H1 3.3427 no 6_664
F1 H1 3.1440 no 7_465
F1 H2 3.1986 no 6_664
F1 H6 2.6402 no .
F1 H6 2.5177 no 4_655
F2 H1 2.5970 no 5_645
F2 H1 3.2566 no 6_665
F2 H1 2.5970 no 7_465
F2 H1 3.2566 no 8_445
F2 H2 3.5718 no 5_645
F2 H2 3.5718 no 7_465
C1 H2 3.3723 no 4_755
C1 H6 3.3664 no 6_664
C1 H6 3.3965 no 6_665
C2 H7 3.4853 no 4_655
C7 H2 3.2890 no 2_565
C7 H6 3.5416 no 8_544
C7 H6 3.5704 no 8_545
C7 H7 3.5917 no 8_545
H1 F1 3.3427 no 6_665
H1 F1 3.1440 no 7_565
H1 F2 2.5970 no 5_655
H1 F2 3.2566 no 6_664
H1 H2 2.8590 no 4_755
H1 H6 3.5079 no 6_664
H1 H6 3.5360 no 6_665
H2 F1 3.1986 no 6_665
H2 F2 3.5718 no 5_655
H2 C1 3.3723 no 2_575
H2 C7 3.2890 no 4_655
H2 H1 2.8590 no 2_575
H2 H7 2.6843 no 4_655
H6 Sb1 3.4987 no .
H6 F1 2.6402 no .
H6 F1 2.5177 no 2_565
H6 C1 3.3965 no 6_664
H6 C1 3.3664 no 6_665
H6 C7 3.5704 no 8_544
H6 C7 3.5416 no 8_545
H6 H1 3.5360 no 6_664
H6 H1 3.5079 no 6_665
H7 S1 3.2083 no 2_565
H7 S1 3.4029 no 5_645
H7 C2 3.4853 no 2_565
H7 C7 3.5917 no 8_544
H7 H2 2.6843 no 2_565
H7 H7 3.4567 no 8_544
H7 H7 3.4567 no 8_545

loop_
_geom_torsion_atom_site_label_1
_geom_torsion_atom_site_label_2
_geom_torsion_atom_site_label_3
_geom_torsion_atom_site_label_4
_geom_torsion
_geom_torsion_publ_flag
_geom_torsion_site_symmetry_1
_geom_torsion_site_symmetry_3
_geom_torsion_site_symmetry_4
C4 S1 C5 C3 -0.6(5) no . . 3_765
C4 S1 C5 C6 179.5(6) no . . .
C5 S1 C4 C3 179.1(6) no . . .
C5 S1 C4 C4 0.5(4) no . . 3_765
C2 C1 C7 C6 -0.5(11) no . 3_765 3_765
C7 C1 C2 C3 0.5(10) no 3_765 . .
C1 C2 C3 C4 179.6(6) no . . .
C1 C2 C3 C5 -0.6(9) no . . 3_765
C2 C3 C4 S1 0.9(11) no . . .
C2 C3 C4 C4 179.6(6) no . . 3_765
C2 C3 C5 S1 -179.3(5) no . 3_765 3_765
C2 C3 C5 C6 0.6(10) no . 3_765 3_765
C4 C3 C5 S1 0.6(7) no . 3_765 3_765
C4 C3 C5 C6 -179.6(5) no . 3_765 3_765
C5 C3 C4 S1 -178.9(5) no 3_765 . .
C5 C3 C4 C4 -0.2(7) no 3_765 . 3_765
S1 C4 C4 S1 178.7(3) no . 3_765 3_765
S1 C4 C4 C3 -0.2(6) no . 3_765 3_765
C3 C4 C4 S1 -0.2(7) no . 3_765 3_765
C3 C4 C4 C3 -179.2(5) no . 3_765 3_765
S1 C5 C6 C7 179.3(5) no . . .
C3 C5 C6 C7 -0.5(10) no 3_765 . .
C5 C6 C7 C1 0.5(10) no . . 3_765
